data_7157306
loop_
_publ_author_name
'Saha, Moumita'
'Das, Asish R.'

_publ_section_title
;
 Hypervalent iodine promoted ortho diversification: 2-aryl benzimidazole,
 quinazoline and imidazopyridine as directing templates.
;
_journal_issue 5
_journal_name_full 'Organic &amp; biomolecular chemistry'
_journal_page_first 941
_journal_page_last 955
_journal_paper_doi 10.1039/c9ob02533b
_journal_volume 18
_journal_year 2020
_chemical_formula_moiety 'C13 H10 Cl N3 O2'
_chemical_formula_sum 'C13 H10 Cl N3 O2'
_chemical_formula_weight 275.69
_space_group_IT_number 2
_space_group_name_Hall '-P 1'
_space_group_name_H-M_alt 'P -1'
_symmetry_cell_setting monoclinic
_symmetry_space_group_name_H-M 'P -1'
_atom_sites_solution_hydrogens geom
_atom_sites_solution_primary direct
_atom_sites_solution_secondary difmap
_audit_creation_method SHELXL-97
_audit_update_record
;
2019-08-30 deposited with the CCDC.	2019-12-18 downloaded from the CCDC.
;
_cell_angle_alpha 92.139(5)
_cell_angle_beta 91.463(5)
_cell_angle_gamma 118.775(3)
_cell_formula_units_Z 4
_cell_length_a 7.7529(6)
_cell_length_b 7.7548(6)
_cell_length_c 23.621(2)
_cell_measurement_reflns_used 3165
_cell_measurement_temperature 296(2)
_cell_measurement_theta_max 0.607
_cell_measurement_theta_min 0.262
_cell_volume 1242.38(18)
_computing_structure_refinement 'SHELXL-97 (Sheldrick, 2008)'
_computing_structure_solution 'SHELXS-97 (Sheldrick, 2008)'
_diffrn_ambient_temperature 296(2)
_diffrn_measured_fraction_theta_full 0.991
_diffrn_measured_fraction_theta_max 0.991
_diffrn_measurement_device_type 'Bruker Apex 2 CCD'
_diffrn_measurement_method '\w scans'
_diffrn_radiation_monochromator graphite
_diffrn_radiation_source 'fine-focus sealed tube'
_diffrn_radiation_type MoK\a
_diffrn_radiation_wavelength 0.71073
_diffrn_reflns_av_R_equivalents 0.0572
_diffrn_reflns_av_sigmaI/netI 0.0554
_diffrn_reflns_limit_h_max 8
_diffrn_reflns_limit_h_min -9
_diffrn_reflns_limit_k_max 9
_diffrn_reflns_limit_k_min -9
_diffrn_reflns_limit_l_max 27
_diffrn_reflns_limit_l_min -27
_diffrn_reflns_number 15629
_diffrn_reflns_theta_full 24.90
_diffrn_reflns_theta_max 24.90
_exptl_absorpt_coefficient_mu 0.308
_exptl_crystal_colour yellow
_exptl_crystal_density_diffrn 1.474
_exptl_crystal_density_method 'not measured'
_exptl_crystal_description plate
_exptl_crystal_F_000 568
_refine_diff_density_max 0.367
_refine_diff_density_min -0.329
_refine_diff_density_rms 0.048
_refine_ls_extinction_method none
_refine_ls_goodness_of_fit_ref 2.079
_refine_ls_hydrogen_treatment mixed
_refine_ls_matrix_type full
_refine_ls_number_parameters 343
_refine_ls_number_reflns 4289
_refine_ls_number_restraints 0
_refine_ls_restrained_S_all 2.079
_refine_ls_R_factor_all 0.0611
_refine_ls_R_factor_gt 0.0386
_refine_ls_shift/su_max 0.011
_refine_ls_shift/su_mean 0.033
_refine_ls_structure_factor_coef Fsqd
_refine_ls_weighting_details 'calc w=1/[\s^2^(Fo^2^)+(0.0678P)^2^+7.7860P] where P=(Fo^2^+2Fc^2^)/3'
_refine_ls_weighting_scheme calc
_refine_ls_wR_factor_gt 0.0988
_refine_ls_wR_factor_ref 0.1099
_reflns_number_gt 3165
_reflns_number_total 4289
_reflns_threshold_expression >2sigma(I)
_cod_data_source_file c9ob02533b2.cif
_cod_data_source_block f
_cod_depositor_comments 'Adding full bibliography for 7157305--7157306.cif.'
_cod_original_cell_volume 1242.40(17)
_cod_original_sg_symbol_H-M P-1
_cod_database_code 7157306

loop_
_symmetry_equiv_pos_as_xyz
'x, y, z'
'-x, -y, -z'

loop_
_atom_site_label
_atom_site_type_symbol
_atom_site_fract_x
_atom_site_fract_y
_atom_site_fract_z
_atom_site_U_iso_or_equiv
_atom_site_adp_type
_atom_site_occupancy
_atom_site_symmetry_multiplicity
_atom_site_calc_flag
_atom_site_refinement_flags
Cl1 Cl 0.3322(8) 0.6904(9) 0.0145(2) 0.0911(17) Uani 1 1 d .
Cl2 Cl 0.3102(9) 0.6664(8) 0.4862(2) 0.0921(18) Uani 1 1 d .
O1 O 0.850(2) 0.581(2) 0.1309(7) 0.092(4) Uani 1 1 d .
O2 O 0.9697(15) 0.8215(18) 0.1942(5) 0.069(3) Uani 1 1 d .
O3 O 0.415(2) 0.145(2) 0.3692(6) 0.091(4) Uani 1 1 d .
O4 O 0.1836(18) 0.0301(15) 0.3044(5) 0.070(3) Uani 1 1 d .
N1 N 0.6914(15) 0.6930(15) 0.2824(5) 0.039(2) Uani 1 1 d .
H1 H 0.6889 0.5883 0.2680 0.047 Uiso 1 1 calc R
N2 N 0.8422(18) 0.7107(19) 0.1594(5) 0.052(3) Uani 1 1 d .
N3 N 0.6728(15) 0.9695(15) 0.2891(5) 0.042(3) Uani 1 1 d .
N4 N 0.0295(15) 0.3255(16) 0.2118(5) 0.045(3) Uani 1 1 d .
N5 N 0.2887(19) 0.1542(18) 0.3403(5) 0.052(3) Uani 1 1 d .
N6 N 0.3054(14) 0.3049(15) 0.2168(5) 0.040(3) Uani 1 1 d .
H6 H 0.4098 0.3066 0.2307 0.048 Uiso 1 1 calc R
C1 C 0.430(2) 0.732(2) 0.0832(6) 0.052(4) Uani 1 1 d .
C2 C 0.588(2) 0.703(2) 0.0951(6) 0.050(4) Uani 1 1 d .
H2 H 0.6417 0.6605 0.0665 0.060 Uiso 1 1 calc R
C3 C 0.6662(17) 0.7363(18) 0.1506(6) 0.040(3) Uani 1 1 d .
C4 C 0.5921(18) 0.7961(17) 0.1961(5) 0.037(3) Uani 1 1 d .
C5 C 0.6546(18) 0.8204(18) 0.2547(6) 0.039(3) Uani 1 1 d .
C6 C 0.7334(16) 0.7608(18) 0.3377(6) 0.037(3) Uani 1 1 d .
C7 C 0.779(2) 0.689(2) 0.3851(7) 0.057(4) Uani 1 1 d .
H7 H 0.7793 0.5690 0.3825 0.069 Uiso 1 1 calc R
C8 C 0.823(2) 0.796(3) 0.4361(7) 0.066(4) Uani 1 1 d .
H8 H 0.8576 0.7518 0.4682 0.079 Uiso 1 1 calc R
C9 C 0.430(2) 0.825(2) 0.1808(6) 0.047(3) Uani 1 1 d .
H9 H 0.3736 0.8664 0.2087 0.057 Uiso 1 1 calc R
C10 C 0.352(2) 0.792(2) 0.1256(7) 0.057(4) Uani 1 1 d .
H10 H 0.2455 0.8120 0.1173 0.068 Uiso 1 1 calc R
C11 C 0.7254(18) 0.937(2) 0.3420(6) 0.044(3) Uani 1 1 d .
C12 C 0.767(2) 1.049(2) 0.3944(7) 0.060(4) Uani 1 1 d .
H12 H 0.7617 1.1661 0.3977 0.072 Uiso 1 1 calc R
C13 C 0.814(2) 0.973(3) 0.4396(7) 0.064(4) Uani 1 1 d .
H13 H 0.8427 1.0417 0.4747 0.077 Uiso 1 1 calc R
C14 C 0.267(2) 0.566(2) 0.4172(6) 0.054(4) Uani 1 1 d .
C15 C 0.298(2) 0.411(2) 0.4053(6) 0.051(4) Uani 1 1 d .
H15 H 0.3417 0.3591 0.4337 0.062 Uiso 1 1 calc R
C16 C 0.2628(18) 0.3287(18) 0.3496(6) 0.041(3) Uani 1 1 d .
C17 C 0.2043(18) 0.4057(19) 0.3045(5) 0.039(3) Uani 1 1 d .
C18 C 0.1776(18) 0.3421(19) 0.2461(6) 0.041(3) Uani 1 1 d .
C19 C 0.0621(19) 0.2732(19) 0.1581(6) 0.044(3) Uani 1 1 d .
C20 C -0.048(2) 0.234(2) 0.1067(7) 0.060(4) Uani 1 1 d .
H20 H -0.1653 0.2402 0.1041 0.072 Uiso 1 1 calc R
C21 C 0.027(3) 0.187(3) 0.0607(7) 0.066(5) Uani 1 1 d .
H21 H -0.0436 0.1569 0.0260 0.080 Uiso 1 1 calc R
C22 C 0.174(2) 0.566(2) 0.3200(6) 0.048(3) Uani 1 1 d .
H22 H 0.1296 0.6199 0.2924 0.058 Uiso 1 1 calc R
C23 C 0.209(2) 0.646(2) 0.3754(7) 0.057(4) Uani 1 1 d .
H23 H 0.1919 0.7549 0.3840 0.068 Uiso 1 1 calc R
C24 C 0.2389(18) 0.2643(18) 0.1612(6) 0.039(3) Uani 1 1 d .
C25 C 0.206(3) 0.180(2) 0.0625(7) 0.065(4) Uani 1 1 d .
H25 H 0.2526 0.1497 0.0297 0.078 Uiso 1 1 calc R
C26 C 0.310(2) 0.219(2) 0.1134(7) 0.056(4) Uani 1 1 d .
H26 H 0.4274 0.2146 0.1157 0.067 Uiso 1 1 calc R

loop_
_atom_site_aniso_label
_atom_site_aniso_U_11
_atom_site_aniso_U_22
_atom_site_aniso_U_33
_atom_site_aniso_U_23
_atom_site_aniso_U_13
_atom_site_aniso_U_12
Cl1 0.083(3) 0.118(4) 0.062(3) 0.018(3) -0.014(2) 0.041(3)
Cl2 0.118(4) 0.086(4) 0.061(3) -0.016(2) 0.020(3) 0.040(3)
O1 0.075(9) 0.097(10) 0.125(12) -0.034(9) -0.017(8) 0.062(8)
O2 0.033(5) 0.080(8) 0.087(8) -0.015(7) 0.002(5) 0.022(6)
O3 0.096(10) 0.074(9) 0.120(11) -0.017(8) -0.033(9) 0.057(8)
O4 0.080(8) 0.038(6) 0.084(8) 0.001(6) -0.011(7) 0.024(6)
N1 0.038(6) 0.025(5) 0.054(7) -0.004(5) 0.001(5) 0.015(5)
N2 0.042(7) 0.055(8) 0.057(7) -0.001(6) 0.008(6) 0.022(6)
N3 0.039(6) 0.033(6) 0.059(7) -0.002(5) 0.008(5) 0.021(5)
N4 0.033(6) 0.041(6) 0.062(7) 0.004(5) -0.003(5) 0.019(5)
N5 0.055(7) 0.042(7) 0.055(7) 0.004(6) -0.003(6) 0.020(6)
N6 0.024(5) 0.041(6) 0.053(7) -0.001(5) -0.001(5) 0.013(5)
C1 0.039(8) 0.056(9) 0.050(8) 0.015(7) 0.004(6) 0.013(7)
C2 0.053(9) 0.038(8) 0.051(8) 0.006(6) 0.019(7) 0.014(7)
C3 0.027(6) 0.031(7) 0.055(8) 0.007(6) 0.004(5) 0.008(5)
C4 0.041(7) 0.028(6) 0.047(7) 0.008(5) 0.011(6) 0.020(6)
C5 0.035(7) 0.028(6) 0.060(8) -0.001(6) 0.021(6) 0.020(5)
C6 0.021(6) 0.035(7) 0.054(8) 0.002(6) 0.008(5) 0.012(5)
C7 0.055(9) 0.044(8) 0.076(11) 0.010(8) -0.006(8) 0.026(7)
C8 0.058(10) 0.073(12) 0.068(11) 0.005(9) -0.011(8) 0.034(9)
C9 0.040(8) 0.047(8) 0.062(9) 0.005(7) 0.008(6) 0.026(7)
C10 0.046(8) 0.050(9) 0.077(11) 0.018(8) 0.000(8) 0.025(7)
C11 0.031(7) 0.043(8) 0.054(8) -0.001(6) 0.004(6) 0.016(6)
C12 0.058(9) 0.061(10) 0.062(10) -0.013(8) 0.011(8) 0.029(8)
C13 0.060(10) 0.071(12) 0.057(10) -0.016(8) 0.003(8) 0.030(9)
C14 0.057(9) 0.042(8) 0.046(8) 0.001(6) 0.020(7) 0.010(7)
C15 0.046(8) 0.055(9) 0.048(8) 0.012(7) 0.009(6) 0.020(7)
C16 0.035(7) 0.031(7) 0.052(8) 0.002(6) 0.008(6) 0.013(6)
C17 0.030(6) 0.040(7) 0.047(8) 0.007(6) 0.009(5) 0.016(6)
C18 0.027(6) 0.041(7) 0.062(8) 0.019(6) 0.002(6) 0.022(6)
C19 0.035(7) 0.039(7) 0.054(8) 0.000(6) 0.001(6) 0.016(6)
C20 0.056(9) 0.055(9) 0.067(10) 0.009(8) -0.013(8) 0.026(8)
C21 0.074(12) 0.068(11) 0.056(10) -0.005(8) -0.016(8) 0.035(9)
C22 0.047(8) 0.041(8) 0.064(9) 0.007(7) 0.008(7) 0.026(7)
C23 0.047(9) 0.049(9) 0.078(11) -0.003(8) 0.018(8) 0.026(7)
C24 0.032(6) 0.027(6) 0.055(8) 0.005(5) 0.004(6) 0.012(5)
C25 0.068(11) 0.057(10) 0.070(11) -0.011(8) 0.009(9) 0.031(9)
C26 0.037(8) 0.049(9) 0.076(11) -0.008(8) 0.012(7) 0.016(7)

loop_
_atom_type_symbol
_atom_type_description
_atom_type_scat_dispersion_real
_atom_type_scat_dispersion_imag
_atom_type_scat_source
C C 0.0033 0.0016 'International Tables Vol C Tables 4.2.6.8 and 6.1.1.4'
H H 0.0000 0.0000 'International Tables Vol C Tables 4.2.6.8 and 6.1.1.4'
N N 0.0061 0.0033 'International Tables Vol C Tables 4.2.6.8 and 6.1.1.4'
O O 0.0106 0.0060 'International Tables Vol C Tables 4.2.6.8 and 6.1.1.4'
Cl Cl 0.1484 0.1585 'International Tables Vol C Tables 4.2.6.8 and 6.1.1.4'

loop_
_geom_angle_atom_site_label_1
_geom_angle_atom_site_label_2
_geom_angle_atom_site_label_3
_geom_angle
C5 N1 C6 107.0(10)
C5 N1 H1 126.5
C6 N1 H1 126.5
O2 N2 O1 124.3(13)
O2 N2 C3 118.0(12)
O1 N2 C3 117.7(12)
C5 N3 C11 106.3(11)
C18 N4 C19 106.6(11)
O4 N5 O3 124.3(14)
O4 N5 C16 118.1(12)
O3 N5 C16 117.6(12)
C18 N6 C24 107.8(10)
C18 N6 H6 126.1
C24 N6 H6 126.1
C2 C1 C10 119.7(14)
C2 C1 Cl1 119.2(12)
C10 C1 Cl1 121.1(12)
C1 C2 C3 119.0(13)
C1 C2 H2 120.4
C3 C2 H2 120.5
C2 C3 C4 124.0(12)
C2 C3 N2 115.7(12)
C4 C3 N2 120.3(12)
C3 C4 C9 114.0(12)
C3 C4 C5 127.5(11)
C9 C4 C5 118.4(11)
N3 C5 N1 111.8(12)
N3 C5 C4 123.3(11)
N1 C5 C4 124.8(11)
N1 C6 C11 107.2(11)
N1 C6 C7 132.3(13)
C11 C6 C7 120.4(13)
C8 C7 C6 119.0(14)
C8 C7 H7 120.5
C6 C7 H7 120.5
C7 C8 C13 119.8(15)
C7 C8 H8 120.1
C13 C8 H8 120.1
C10 C9 C4 122.0(13)
C10 C9 H9 119.0
C4 C9 H9 119.0
C9 C10 C1 121.2(14)
C9 C10 H10 119.5
C1 C10 H10 119.3
N3 C11 C6 107.6(12)
N3 C11 C12 131.0(14)
C6 C11 C12 121.4(14)
C13 C12 C11 115.7(15)
C13 C12 H12 122.1
C11 C12 H12 122.1
C12 C13 C8 123.5(15)
C12 C13 H13 118.2
C8 C13 H13 118.2
C15 C14 C23 120.7(14)
C15 C14 Cl2 119.1(13)
C23 C14 Cl2 120.2(13)
C14 C15 C16 119.2(14)
C14 C15 H15 120.4
C16 C15 H15 120.4
C15 C16 C17 122.8(12)
C15 C16 N5 116.3(12)
C17 C16 N5 120.9(12)
C16 C17 C22 114.9(12)
C16 C17 C18 127.2(12)
C22 C17 C18 117.8(12)
N4 C18 N6 111.0(12)
N4 C18 C17 124.1(12)
N6 C18 C17 124.8(11)
N4 C19 C20 130.6(13)
N4 C19 C24 108.0(11)
C20 C19 C24 121.4(14)
C21 C20 C19 115.6(15)
C21 C20 H20 122.2
C19 C20 H20 122.2
C20 C21 C25 124.1(15)
C20 C21 H21 117.9
C25 C21 H21 118.0
C23 C22 C17 121.8(14)
C23 C22 H22 119.1
C17 C22 H22 119.1
C14 C23 C22 120.4(14)
C14 C23 H23 119.7
C22 C23 H23 119.8
N6 C24 C26 133.0(13)
N6 C24 C19 106.5(11)
C26 C24 C19 120.5(13)
C26 C25 C21 118.6(15)
C26 C25 H25 120.7
C21 C25 H25 120.7
C25 C26 C24 119.8(15)
C25 C26 H26 120.1
C24 C26 H26 120.1

loop_
_geom_bond_atom_site_label_1
_geom_bond_atom_site_label_2
_geom_bond_distance
Cl1 C1 1.724(15)
Cl2 C14 1.731(15)
O1 N2 1.221(17)
O2 N2 1.215(15)
O3 N5 1.210(16)
O4 N5 1.207(15)
N1 C5 1.340(16)
N1 C6 1.361(16)
N1 H1 0.8600
N2 C3 1.481(17)
N3 C5 1.337(16)
N3 C11 1.372(17)
N4 C18 1.339(16)
N4 C19 1.381(18)
N5 C16 1.471(18)
N6 C18 1.356(16)
N6 C24 1.365(16)
N6 H6 0.8600
C1 C2 1.38(2)
C1 C10 1.36(2)
C2 C3 1.391(19)
C2 H2 0.9300
C3 C4 1.397(18)
C4 C9 1.419(18)
C4 C5 1.429(18)
C6 C11 1.399(19)
C6 C7 1.378(19)
C7 C8 1.38(2)
C7 H7 0.9300
C8 C13 1.40(2)
C8 H8 0.9300
C9 C10 1.38(2)
C9 H9 0.9300
C10 H10 0.9300
C11 C12 1.42(2)
C12 C13 1.36(2)
C12 H12 0.9300
C13 H13 0.9300
C14 C15 1.36(2)
C14 C23 1.37(2)
C15 C16 1.399(19)
C15 H15 0.9300
C16 C17 1.407(18)
C17 C22 1.410(19)
C17 C18 1.425(19)
C19 C20 1.404(19)
C19 C24 1.406(18)
C20 C21 1.37(2)
C20 H20 0.9300
C21 C25 1.41(2)
C21 H21 0.9300
C22 C23 1.39(2)
C22 H22 0.9300
C23 H23 0.9300
C24 C26 1.374(19)
C25 C26 1.37(2)
C25 H25 0.9300
C26 H26 0.9300
